data_7112519
loop_
_publ_author_name
'MacDonald, Elizabeth'
'Doyle, Lauren'
'Chitnis, Saurabh S.'
'Werner-Zwanziger, Ulrike'
'Burford, Neil'
'Decken, Andreas'

_publ_section_title
;
 Me3P complexes of p-block Lewis acids SnCl4, SnCl3+ and SnCl2(2+).
;
_journal_issue 64
_journal_name_full 'Chemical communications (Cambridge, England)'
_journal_page_first 7922
_journal_page_last 7924
_journal_paper_doi 10.1039/c2cc33206j
_journal_volume 48
_journal_year 2012
_chemical_formula_moiety 'C6 H18 Cl3 P2 Sn, Al Cl4'
_chemical_formula_sum 'C6 H18 Al Cl7 P2 Sn'
_chemical_formula_weight 545.96
_space_group_IT_number 11
_symmetry_cell_setting monoclinic
_symmetry_Int_Tables_number 11
_symmetry_space_group_name_Hall '-P 2yb'
_symmetry_space_group_name_H-M 'P 1 21/m 1'
_atom_sites_solution_hydrogens geom
_atom_sites_solution_primary direct
_atom_sites_solution_secondary difmap
_audit_creation_method SHELXL-97
_cell_angle_alpha 90.00
_cell_angle_beta 105.708(3)
_cell_angle_gamma 90.00
_cell_formula_units_Z 2
_cell_length_a 9.164(3)
_cell_length_b 10.897(3)
_cell_length_c 10.684(3)
_cell_measurement_reflns_used 5717
_cell_measurement_temperature 198(1)
_cell_measurement_theta_max 28.3845
_cell_measurement_theta_min 2.3085
_cell_volume 1027.1(5)
_computing_cell_refinement 'Bruker SMART'
_computing_data_collection 'Bruker SMART'
_computing_data_reduction 'Bruker SAINT'
_computing_molecular_graphics 'Bruker SHELXTL (Sheldrick, 2008)'
_computing_publication_material 'Bruker SHELXTL (Sheldrick, 2008)'
_computing_structure_refinement 'SHELXL-97 (Sheldrick, 2008)'
_computing_structure_solution 'SHELXS-97 (Sheldrick, 2008)'
_diffrn_ambient_temperature 198(1)
_diffrn_measured_fraction_theta_full 1.000
_diffrn_measured_fraction_theta_max 0.980
_diffrn_measurement_device_type 'Bruker AXS SMART1000/P4'
_diffrn_measurement_method '\f and \w scans'
_diffrn_radiation_monochromator graphite
_diffrn_radiation_probe x-ray
_diffrn_radiation_type MoK\a
_diffrn_radiation_wavelength 0.71073
_diffrn_reflns_av_R_equivalents 0.0248
_diffrn_reflns_av_sigmaI/netI 0.0211
_diffrn_reflns_limit_h_max 11
_diffrn_reflns_limit_h_min -11
_diffrn_reflns_limit_k_max 12
_diffrn_reflns_limit_k_min -13
_diffrn_reflns_limit_l_max 12
_diffrn_reflns_limit_l_min -13
_diffrn_reflns_number 7106
_diffrn_reflns_theta_full 25.00
_diffrn_reflns_theta_max 27.50
_diffrn_reflns_theta_min 1.98
_diffrn_source 'fine-focus sealed tube'
_diffrn_source_type K760
_diffrn_standards_decay_% 0
_diffrn_standards_interval_count 0
_diffrn_standards_interval_time 0
_diffrn_standards_number 0
_exptl_absorpt_coefficient_mu 2.334
_exptl_absorpt_correction_T_max 0.7210
_exptl_absorpt_correction_T_min 0.4955
_exptl_absorpt_correction_type multi-scan
_exptl_absorpt_process_details 'SADABS (Sheldrick, 2008)'
_exptl_crystal_colour Colourless
_exptl_crystal_density_diffrn 1.765
_exptl_crystal_density_method 'not measured'
_exptl_crystal_description Irregular
_exptl_crystal_F_000 532
_exptl_crystal_recrystallization_method CH2Cl2/Toluene
_exptl_crystal_size_max 0.35
_exptl_crystal_size_mid 0.35
_exptl_crystal_size_min 0.15
_refine_diff_density_max 0.871
_refine_diff_density_min -0.701
_refine_diff_density_rms 0.077
_refine_ls_extinction_method none
_refine_ls_goodness_of_fit_ref 1.069
_refine_ls_hydrogen_treatment constr
_refine_ls_matrix_type full
_refine_ls_number_parameters 110
_refine_ls_number_reflns 2430
_refine_ls_number_restraints 12
_refine_ls_restrained_S_all 1.334
_refine_ls_R_factor_all 0.0262
_refine_ls_R_factor_gt 0.0245
_refine_ls_shift/su_max 0.001
_refine_ls_shift/su_mean 0.000
_refine_ls_structure_factor_coef Fsqd
_refine_ls_weighting_details 'calc w=1/[\s^2^(Fo^2^)+(0.0323P)^2^+0.9662P] where P=(Fo^2^+2Fc^2^)/3'
_refine_ls_weighting_scheme calc
_refine_ls_wR_factor_gt 0.0662
_refine_ls_wR_factor_ref 0.0674
_reflns_number_gt 2299
_reflns_number_total 2430
_reflns_threshold_expression 'I > 2\s(I)'
_cod_data_source_file c2cc33206j.txt
_cod_data_source_block nb111056
_cod_original_sg_symbol_H-M 'P 21/m'
_cod_database_code 7112519

loop_
_symmetry_equiv_pos_as_xyz
'x, y, z'
'-x, y+1/2, -z'
'-x, -y, -z'
'x, -y-1/2, z'

loop_
_atom_site_label
_atom_site_type_symbol
_atom_site_fract_x
_atom_site_fract_y
_atom_site_fract_z
_atom_site_U_iso_or_equiv
_atom_site_adp_type
_atom_site_occupancy
_atom_site_symmetry_multiplicity
_atom_site_calc_flag
_atom_site_refinement_flags
_atom_site_disorder_assembly
_atom_site_disorder_group
Sn1 Sn 0.71487(3) 0.7500 0.51532(3) 0.02775(10) Uani 1 2 d S . .
Cl1 Cl 0.47282(12) 0.7500 0.36749(11) 0.0473(3) Uani 1 2 d S . .
Cl2 Cl 0.81213(10) 0.95160(7) 0.57717(9) 0.0457(2) Uani 1 1 d . . .
P1 P 0.85784(12) 0.7500 0.34174(11) 0.0319(2) Uani 1 2 d S . .
P2 P 0.60542(12) 0.7500 0.70925(10) 0.0304(2) Uani 1 2 d S . .
C1 C 1.0566(5) 0.7500 0.4220(5) 0.0403(10) Uani 1 2 d S . .
H1A H 1.0795 0.6842 0.4869 0.060 Uiso 0.50 1 calc PR . .
H1B H 1.0853 0.8292 0.4650 0.060 Uiso 0.50 1 calc PR . .
H1C H 1.1139 0.7365 0.3579 0.060 Uiso 0.50 1 calc PR . .
C2 C 0.8131(4) 0.8842(4) 0.2417(3) 0.0474(8) Uani 1 1 d . . .
H2A H 0.8711 0.8833 0.1770 0.071 Uiso 1 1 calc R . .
H2B H 0.8394 0.9576 0.2961 0.071 Uiso 1 1 calc R . .
H2C H 0.7045 0.8849 0.1975 0.071 Uiso 1 1 calc R . .
C3 C 0.7511(6) 0.7500 0.8594(5) 0.0506(12) Uani 1 2 d S . .
H3A H 0.8012 0.8303 0.8722 0.076 Uiso 0.50 1 calc PR . .
H3B H 0.8257 0.6862 0.8569 0.076 Uiso 0.50 1 calc PR . .
H3C H 0.7064 0.7335 0.9312 0.076 Uiso 0.50 1 calc PR . .
C4 C 0.4902(4) 0.8838(4) 0.7022(4) 0.0504(8) Uani 1 1 d . . .
H4A H 0.4112 0.8852 0.6194 0.076 Uiso 1 1 calc R . .
H4B H 0.5534 0.9574 0.7093 0.076 Uiso 1 1 calc R . .
H4C H 0.4429 0.8822 0.7742 0.076 Uiso 1 1 calc R . .
Al1 Al 0.2331(2) 0.7500 0.98747(15) 0.0560(4) Uani 1 2 d S . .
Cl3 Cl 0.13042(15) 0.7500 0.78323(12) 0.0563(3) Uani 1 2 d P A 1
Cl4 Cl 0.4569(3) 0.7500 1.0250(3) 0.1168(17) Uani 0.58 2 d PU A 1
Cl5 Cl 0.1430(3) 0.9054(3) 1.0714(3) 0.0980(8) Uani 0.58 1 d P A 1
Cl6 Cl 0.1066(5) 0.7500 1.1030(4) 0.124(2) Uani 0.42 2 d PU A 2
Cl7 Cl 0.4006(5) 0.9051(3) 1.0211(3) 0.0939(11) Uani 0.42 1 d P A 2

loop_
_atom_site_aniso_label
_atom_site_aniso_U_11
_atom_site_aniso_U_22
_atom_site_aniso_U_33
_atom_site_aniso_U_23
_atom_site_aniso_U_13
_atom_site_aniso_U_12
Sn1 0.03033(16) 0.02558(16) 0.02846(16) 0.000 0.00987(11) 0.000
Cl1 0.0344(5) 0.0706(8) 0.0343(5) 0.000 0.0046(4) 0.000
Cl2 0.0585(5) 0.0309(4) 0.0500(5) -0.0057(3) 0.0187(4) -0.0127(3)
P1 0.0304(5) 0.0334(5) 0.0341(5) 0.000 0.0128(4) 0.000
P2 0.0321(5) 0.0316(5) 0.0287(5) 0.000 0.0105(4) 0.000
C1 0.033(2) 0.037(2) 0.051(3) 0.000 0.0108(19) 0.000
C2 0.0488(18) 0.052(2) 0.0448(18) 0.0151(16) 0.0175(15) 0.0085(16)
C3 0.046(3) 0.070(4) 0.032(2) 0.000 0.005(2) 0.000
C4 0.0554(19) 0.049(2) 0.054(2) 0.0026(17) 0.0277(17) 0.0166(17)
Al1 0.0672(10) 0.0682(11) 0.0292(7) 0.000 0.0075(7) 0.000
Cl3 0.0473(6) 0.0875(10) 0.0305(5) 0.000 0.0043(5) 0.000
Cl4 0.0387(12) 0.274(5) 0.0391(13) 0.000 0.0123(10) 0.000
Cl5 0.123(2) 0.0888(17) 0.0957(17) -0.0459(15) 0.0528(15) -0.0140(15)
Cl6 0.062(2) 0.268(7) 0.050(2) 0.000 0.0283(18) 0.000
Cl7 0.124(3) 0.088(2) 0.0506(14) 0.0019(15) -0.0083(15) -0.040(2)

loop_
_atom_type_symbol
_atom_type_description
_atom_type_scat_dispersion_real
_atom_type_scat_dispersion_imag
_atom_type_scat_source
C C 0.0033 0.0016 'International Tables Vol C Tables 4.2.6.8 and 6.1.1.4'
H H 0.0000 0.0000 'International Tables Vol C Tables 4.2.6.8 and 6.1.1.4'
Al Al 0.0645 0.0514 'International Tables Vol C Tables 4.2.6.8 and 6.1.1.4'
P P 0.1023 0.0942 'International Tables Vol C Tables 4.2.6.8 and 6.1.1.4'
Cl Cl 0.1484 0.1585 'International Tables Vol C Tables 4.2.6.8 and 6.1.1.4'
Sn Sn -0.6537 1.4246 'International Tables Vol C Tables 4.2.6.8 and 6.1.1.4'

loop_
_geom_angle_atom_site_label_1
_geom_angle_atom_site_label_2
_geom_angle_atom_site_label_3
_geom_angle
_geom_angle_site_symmetry_1
_geom_angle_site_symmetry_3
Cl1 Sn1 Cl2 113.49(2) . .
Cl1 Sn1 Cl2 113.49(2) . 4_575
Cl2 Sn1 Cl2 133.00(5) . 4_575
Cl1 Sn1 P2 92.23(4) . .
Cl2 Sn1 P2 88.54(2) . .
Cl2 Sn1 P2 88.54(2) 4_575 .
Cl1 Sn1 P1 95.10(5) . .
Cl2 Sn1 P1 88.54(3) . .
Cl2 Sn1 P1 88.54(3) 4_575 .
P2 Sn1 P1 172.67(4) . .
C1 P1 C2 108.92(15) . 4_575
C1 P1 C2 108.92(15) . .
C2 P1 C2 109.4(3) 4_575 .
C1 P1 Sn1 108.00(17) . .
C2 P1 Sn1 110.79(12) 4_575 .
C2 P1 Sn1 110.79(12) . .
C3 P2 C4 109.05(16) . 4_575
C3 P2 C4 109.05(16) . .
C4 P2 C4 109.1(3) 4_575 .
C3 P2 Sn1 111.63(18) . .
C4 P2 Sn1 108.98(13) 4_575 .
C4 P2 Sn1 108.98(13) . .
P1 C1 H1A 109.5 . .
P1 C1 H1B 109.5 . .
H1A C1 H1B 109.5 . .
P1 C1 H1C 109.5 . .
H1A C1 H1C 109.5 . .
H1B C1 H1C 109.5 . .
P1 C2 H2A 109.5 . .
P1 C2 H2B 109.5 . .
H2A C2 H2B 109.5 . .
P1 C2 H2C 109.5 . .
H2A C2 H2C 109.5 . .
H2B C2 H2C 109.5 . .
P2 C3 H3A 109.5 . .
P2 C3 H3B 109.5 . .
H3A C3 H3B 109.5 . .
P2 C3 H3C 109.5 . .
H3A C3 H3C 109.5 . .
H3B C3 H3C 109.5 . .
P2 C4 H4A 109.5 . .
P2 C4 H4B 109.5 . .
H4A C4 H4B 109.5 . .
P2 C4 H4C 109.5 . .
H4A C4 H4C 109.5 . .
H4B C4 H4C 109.5 . .
Cl6 Al1 Cl4 130.27(18) . .
Cl6 Al1 Cl3 119.04(18) . .
Cl4 Al1 Cl3 110.69(12) . .
Cl6 Al1 Cl5 50.94(9) . .
Cl4 Al1 Cl5 113.81(10) . .
Cl3 Al1 Cl5 108.06(10) . .
Cl6 Al1 Cl5 50.94(9) . 4_575
Cl4 Al1 Cl5 113.81(10) . 4_575
Cl3 Al1 Cl5 108.06(11) . 4_575
Cl5 Al1 Cl5 101.89(18) . 4_575
Cl6 Al1 Cl7 113.90(15) . .
Cl4 Al1 Cl7 48.85(13) . .
Cl3 Al1 Cl7 104.91(10) . .
Cl5 Al1 Cl7 70.64(14) . .
Cl5 Al1 Cl7 146.84(14) 4_575 .
Cl6 Al1 Cl7 113.90(15) . 4_575
Cl4 Al1 Cl7 48.85(13) . 4_575
Cl3 Al1 Cl7 104.91(10) . 4_575
Cl5 Al1 Cl7 146.84(14) . 4_575
Cl5 Al1 Cl7 70.64(14) 4_575 4_575
Cl7 Al1 Cl7 97.6(2) . 4_575

loop_
_geom_bond_atom_site_label_1
_geom_bond_atom_site_label_2
_geom_bond_distance
_geom_bond_site_symmetry_2
Sn1 Cl1 2.3490(12) .
Sn1 Cl2 2.3955(10) .
Sn1 Cl2 2.3955(10) 4_575
Sn1 P2 2.5347(12) .
Sn1 P1 2.5439(12) .
P1 C1 1.791(5) .
P1 C2 1.791(4) 4_575
P1 C2 1.791(4) .
P2 C3 1.788(5) .
P2 C4 1.790(3) 4_575
P2 C4 1.790(3) .
C1 H1A 0.9800 .
C1 H1B 0.9800 .
C1 H1C 0.9800 .
C2 H2A 0.9800 .
C2 H2B 0.9800 .
C2 H2C 0.9800 .
C3 H3A 0.9800 .
C3 H3B 0.9800 .
C3 H3C 0.9800 .
C4 H4A 0.9800 .
C4 H4B 0.9800 .
C4 H4C 0.9800 .
Al1 Cl6 1.908(4) .
Al1 Cl4 1.981(3) .
Al1 Cl3 2.130(2) .
Al1 Cl5 2.180(3) .
Al1 Cl5 2.180(3) 4_575
Al1 Cl7 2.246(4) .
Al1 Cl7 2.246(4) 4_575
